data_4510466
loop_
_publ_author_name
'Prohens, Rafel'
'Portell, Anna'
'Font-Bardia, Merc\`e'
'Bauz\'a, Antonio'
'Frontera, Antonio'

_publ_section_title
;
 Experimental and Theoretical Study of Aromaticity Effects in the Solid
 State Architecture on Squaric Acid Derivatives
;
_journal_issue 5
_journal_name_full 'Crystal Growth &amp; Design'
_journal_page_first 2578
_journal_paper_doi 10.1021/cg500264k
_journal_volume 14
_journal_year 2014
_chemical_formula_moiety 'C11 H8 N O3, C7 H10 N, 0.5(H2 O)'
_chemical_formula_sum 'C18 H19 N2 O3.5'
_chemical_formula_weight 319.35
_chemical_name_systematic
;
 ?
;
_space_group_crystal_system orthorhombic
_space_group_IT_number 61
_space_group_name_Hall '-P 2ac 2ab'
_space_group_name_H-M_alt 'P b c a'
_symmetry_space_group_name_Hall '-P 2ac 2ab'
_symmetry_space_group_name_H-M 'P b c a'
_atom_sites_solution_hydrogens mixed
_audit_creation_method SHELXL-2012
_cell_angle_alpha 90
_cell_angle_beta 90
_cell_angle_gamma 90
_cell_formula_units_Z 16
_cell_length_a 23.15(2)
_cell_length_b 10.354(10)
_cell_length_c 29.282(10)
_cell_measurement_reflns_used 1181
_cell_measurement_temperature 293(2)
_cell_measurement_theta_max 31
_cell_measurement_theta_min 3
_cell_volume 7019(9)
_computing_cell_refinement 'AUTOMAR (Claudio Klein, 2007)'
_computing_data_collection 'MARXDS (Claudio Klein, 2005)'
_computing_data_reduction 'MARSCALE (Claudio Klein, 2007)'
_computing_molecular_graphics 'ORTEP (Brueggermann and Smith, 1990)'
_computing_publication_material 'PLATON (Spek, 1990)'
_computing_structure_refinement 'SHELXL-2012 (Sheldrick, 2012)'
_computing_structure_solution 'SHELXS-97 (Sheldrick, 1997)'
_diffrn_ambient_temperature 293(2)
_diffrn_measured_fraction_theta_full 0.885
_diffrn_measured_fraction_theta_max 0.666
_diffrn_measurement_device_type 'MAR345 with image plate detector'
_diffrn_measurement_method 'phi scan'
_diffrn_radiation_monochromator graphite
_diffrn_radiation_source 'fine-focus sealed tube'
_diffrn_radiation_type MoK\a
_diffrn_radiation_wavelength 0.71073
_diffrn_reflns_av_R_equivalents 0.0898
_diffrn_reflns_av_sigmaI/netI 0.0789
_diffrn_reflns_Laue_measured_fraction_full 0.885
_diffrn_reflns_Laue_measured_fraction_max 0.666
_diffrn_reflns_limit_h_max 33
_diffrn_reflns_limit_h_min -34
_diffrn_reflns_limit_k_max 13
_diffrn_reflns_limit_k_min -13
_diffrn_reflns_limit_l_max 37
_diffrn_reflns_limit_l_min -44
_diffrn_reflns_number 32155
_diffrn_reflns_point_group_measured_fraction_full 0.885
_diffrn_reflns_point_group_measured_fraction_max 0.666
_diffrn_reflns_theta_full 25.000
_diffrn_reflns_theta_max 32.583
_diffrn_reflns_theta_min 1.391
_exptl_absorpt_coefficient_mu 0.085
_exptl_absorpt_correction_T_max 0.99
_exptl_absorpt_correction_T_min 0.98
_exptl_absorpt_correction_type empirical
_exptl_absorpt_process_details sadabs
_exptl_crystal_colour colourless
_exptl_crystal_density_diffrn 1.209
_exptl_crystal_description plates
_exptl_crystal_F_000 2704
_exptl_crystal_size_max 0.20
_exptl_crystal_size_mid 0.19
_exptl_crystal_size_min 0.08
_refine_diff_density_max 0.311
_refine_diff_density_min -0.324
_refine_diff_density_rms 0.049
_refine_ls_extinction_method none
_refine_ls_goodness_of_fit_ref 0.923
_refine_ls_hydrogen_treatment mixed
_refine_ls_matrix_type full
_refine_ls_number_parameters 394
_refine_ls_number_reflns 8532
_refine_ls_number_restraints 23
_refine_ls_restrained_S_all 0.927
_refine_ls_R_factor_all 0.1908
_refine_ls_R_factor_gt 0.0568
_refine_ls_shift/su_max 0.000
_refine_ls_shift/su_mean 0.000
_refine_ls_structure_factor_coef Fsqd
_refine_ls_weighting_details
;
 w=1/[\s^2^(Fo^2^)+(0.0581P)^2^]
 where P=(Fo^2^+2Fc^2^)/3
;
_refine_ls_weighting_scheme calc
_refine_ls_wR_factor_gt 0.1316
_refine_ls_wR_factor_ref 0.1639
_reflns_Friedel_coverage 0.000
_reflns_number_gt 3249
_reflns_number_total 8532
_reflns_threshold_expression 'I > 2\s(I)'
_cod_data_source_file cg500264k_si_013.cif
_cod_data_source_block ANQM37B_Compound_6
_cod_depositor_comments 'Adding full bibliography for 4510466--4510471.cif.'
_cod_original_cell_volume 7018(10)
_cod_database_code 4510466
_shelx_space_group_comment
;
The symmetry employed for this shelxl refinement is uniquely defined
by the following loop, which should always be used as a source of
symmetry information in preference to the above space-group names.
They are only intended as comments.
;
_shelxl_version_number 2012-9

loop_
_space_group_symop_operation_xyz
'x, y, z'
'-x+1/2, -y, z+1/2'
'x+1/2, -y+1/2, -z'
'-x, y+1/2, -z+1/2'
'-x, -y, -z'
'x-1/2, y, -z-1/2'
'-x-1/2, y-1/2, z'
'x, -y-1/2, z-1/2'

loop_
_atom_site_label
_atom_site_type_symbol
_atom_site_fract_x
_atom_site_fract_y
_atom_site_fract_z
_atom_site_U_iso_or_equiv
_atom_site_adp_type
_atom_site_occupancy
_atom_site_site_symmetry_order
_atom_site_calc_flag
_atom_site_refinement_flags_posn
_atom_site_refinement_flags_adp
O1 O 0.08605(7) 0.79528(13) 0.26904(6) 0.0544(5) Uani 1 1 d D U
O2 O 0.20690(8) 0.96094(13) 0.27464(6) 0.0529(4) Uani 1 1 d . U
O3 O 0.13475(8) 1.20211(13) 0.31664(6) 0.0569(5) Uani 1 1 d . U
N1 N 0.01283(10) 1.04302(16) 0.30209(7) 0.0541(5) Uani 1 1 d . U
H1N H -0.0114 0.9846 0.2939 0.065 Uiso 1 1 calc R U
C1 C 0.09984(12) 0.9096(2) 0.28036(9) 0.0560(7) Uani 1 1 d . U
C2 C 0.15432(13) 0.9807(2) 0.28303(9) 0.0561(7) Uani 1 1 d . U
C3 C 0.12080(12) 1.0921(2) 0.30208(9) 0.0582(7) Uani 1 1 d . U
C4 C 0.06777(13) 1.0215(2) 0.29668(9) 0.0577(7) Uani 1 1 d . U
C5 C -0.00906(12) 1.1643(2) 0.32174(10) 0.0618(8) Uani 1 1 d . U
H5A H -0.0411 1.1948 0.3033 0.074 Uiso 1 1 calc R U
H5B H 0.0212 1.2289 0.3203 0.074 Uiso 1 1 calc R U
C6 C -0.02885(13) 1.1512(2) 0.37024(10) 0.0679(8) Uani 1 1 d . U
C7 C -0.01125(17) 1.0479(3) 0.39766(11) 0.0963(11) Uani 1 1 d . U
H7 H 0.0133 0.9844 0.3864 0.116 Uiso 1 1 calc R U
C8 C -0.03185(19) 1.0432(4) 0.44282(13) 0.1220(15) Uani 1 1 d . U
H8 H -0.0233 0.9724 0.4611 0.146 Uiso 1 1 calc R U
C9 C -0.0640(2) 1.1409(4) 0.45968(13) 0.1208(15) Uani 1 1 d . U
H9 H -0.0713 1.1449 0.4909 0.145 Uiso 1 1 calc R U
C10 C -0.08472(17) 1.2287(3) 0.43313(13) 0.0990(12) Uani 1 1 d . .
H10 H -0.1123 1.2861 0.4442 0.119 Uiso 1 1 calc R U
C11 C -0.06641(14) 1.2379(3) 0.38881(11) 0.0761(9) Uani 1 1 d . U
H11 H -0.0800 1.3054 0.3708 0.091 Uiso 1 1 calc R U
O4 O 0.41504(8) 0.90140(13) 0.22272(6) 0.0578(5) Uani 1 1 d . .
O5 O 0.29479(8) 0.74294(13) 0.20316(6) 0.0536(4) Uani 1 1 d . U
O6 O 0.37000(7) 0.50029(13) 0.16657(6) 0.0562(5) Uani 1 1 d . U
N2 N 0.49092(9) 0.65285(16) 0.19352(7) 0.0521(5) Uani 1 1 d . U
H2N H 0.5147 0.7109 0.2029 0.063 Uiso 1 1 calc R U
C12 C 0.40186(12) 0.7880(2) 0.20887(9) 0.0573(7) Uani 1 1 d . .
C13 C 0.34746(13) 0.7221(2) 0.19985(9) 0.0574(7) Uani 1 1 d . U
C14 C 0.38301(12) 0.6071(2) 0.18195(9) 0.0602(7) Uani 1 1 d . U
C15 C 0.43514(12) 0.6779(2) 0.19387(9) 0.0552(6) Uani 1 1 d . U
C16 C 0.51304(13) 0.5302(2) 0.17783(9) 0.0642(8) Uani 1 1 d . .
H12A H 0.4829 0.4658 0.1810 0.077 Uiso 1 1 calc R U
H16B H 0.5448 0.5048 0.1975 0.077 Uiso 1 1 calc R U
C17 C 0.53420(9) 0.52925(18) 0.12841(5) 0.0660(8) Uani 1 1 d G .
C18 C 0.57341(9) 0.43550(16) 0.11450(7) 0.0753(9) Uani 1 1 d G .
H18 H 0.5882 0.3771 0.1356 0.090 Uiso 1 1 calc R U
C19 C 0.59052(9) 0.42908(18) 0.06906(7) 0.0928(10) Uani 1 1 d G U
H19 H 0.6168 0.3664 0.0597 0.111 Uiso 1 1 calc R U
C20 C 0.56841(11) 0.5164(2) 0.03752(5) 0.1004(11) Uani 1 1 d G U
H20 H 0.5799 0.5121 0.0071 0.120 Uiso 1 1 calc R U
C21 C 0.52920(10) 0.6102(2) 0.05143(7) 0.1082(13) Uani 1 1 d G .
H21 H 0.5144 0.6686 0.0303 0.130 Uiso 1 1 calc R U
C22 C 0.51210(9) 0.61658(17) 0.09688(8) 0.0841(10) Uani 1 1 d G .
H22 H 0.4859 0.6793 0.1062 0.101 Uiso 1 1 calc R U
N3 N 0.74691(9) 0.71834(16) 0.19915(6) 0.0522(5) Uani 1 1 d . .
H3N H 0.7499 0.6510 0.2179 0.078 Uiso 1 1 calc R U
H3NA H 0.7275 0.7814 0.2130 0.078 Uiso 1 1 calc R U
H3NC H 0.7820 0.7463 0.1918 0.078 Uiso 1 1 calc R U
C23 C 0.70798(10) 0.78332(16) 0.12324(6) 0.0727(8) Uani 1 1 d G U
C24 C 0.65312(8) 0.8232(2) 0.11003(8) 0.0925(10) Uani 1 1 d G U
H24 H 0.6206 0.7843 0.1227 0.111 Uiso 1 1 calc R U
C25 C 0.64685(9) 0.9210(2) 0.07792(8) 0.1043(12) Uani 1 1 d G .
H25 H 0.6101 0.9477 0.0691 0.125 Uiso 1 1 calc R U
C26 C 0.69543(12) 0.97907(17) 0.05902(6) 0.0947(12) Uani 1 1 d G .
H26 H 0.6912 1.0446 0.0375 0.114 Uiso 1 1 calc R U
C27 C 0.75028(10) 0.93924(17) 0.07223(7) 0.0839(10) Uani 1 1 d G .
H27 H 0.7828 0.9781 0.0596 0.101 Uiso 1 1 calc R U
C28 C 0.75656(8) 0.84136(18) 0.10434(7) 0.0754(9) Uani 1 1 d G .
H28 H 0.7933 0.8147 0.1132 0.090 Uiso 1 1 calc R U
C29 C 0.71569(15) 0.6790(2) 0.15718(10) 0.0781(9) Uani 1 1 d . .
H29A H 0.7367 0.6086 0.1429 0.094 Uiso 1 1 calc R U
H29B H 0.6779 0.6464 0.1658 0.094 Uiso 1 1 calc R U
N4 N 0.25116(9) 0.98271(16) 0.17636(7) 0.0543(5) Uani 1 1 d . U
H4N H 0.2497 1.0465 0.1967 0.081 Uiso 1 1 calc R U
H4NA H 0.2697 0.9155 0.1884 0.081 Uiso 1 1 calc R U
H4NB H 0.2154 0.9594 0.1688 0.081 Uiso 1 1 calc R U
C30 C 0.34036(9) 0.8672(2) 0.09181(7) 0.0924(10) Uani 1 1 d G U
H30 H 0.3721 0.8935 0.1089 0.111 Uiso 1 1 calc R U
C31 C 0.34637(9) 0.7697(2) 0.05956(8) 0.1022(12) Uani 1 1 d G .
H31 H 0.3821 0.7307 0.0551 0.123 Uiso 1 1 calc R U
C32 C 0.29895(12) 0.73034(17) 0.03397(7) 0.0910(11) Uani 1 1 d G .
H32 H 0.3030 0.6650 0.0124 0.109 Uiso 1 1 calc R U
C33 C 0.24551(10) 0.7886(2) 0.04063(7) 0.0896(10) Uani 1 1 d G .
H33 H 0.2138 0.7623 0.0235 0.108 Uiso 1 1 calc R U
C34 C 0.23950(8) 0.88619(19) 0.07288(7) 0.0847(10) Uani 1 1 d G .
H34 H 0.2038 0.9252 0.0773 0.102 Uiso 1 1 calc R U
C35 C 0.28692(10) 0.92551(16) 0.09847(6) 0.0733(8) Uani 1 1 d G U
C36 C 0.28213(14) 1.0272(2) 0.13521(10) 0.0731(9) Uani 1 1 d . U
H36 H 0.3207 1.0545 0.1439 0.088 Uiso 1 1 calc R U
H36A H 0.2622 1.1017 0.1228 0.088 Uiso 1 1 calc R U
O1W O 0.16320(10) 0.60428(17) 0.23786(8) 0.0901(7) Uani 1 1 d D .
H1WA H 0.1420(9) 0.6715(16) 0.2494(10) 0.108 Uiso 1 1 d D U
H1WB H 0.1412(9) 0.5298(15) 0.2400(9) 0.108 Uiso 1 1 d D U

loop_
_atom_site_aniso_label
_atom_site_aniso_U_11
_atom_site_aniso_U_22
_atom_site_aniso_U_33
_atom_site_aniso_U_23
_atom_site_aniso_U_13
_atom_site_aniso_U_12
O1 0.0511(13) 0.0463(7) 0.0657(11) -0.0086(7) 0.0098(9) -0.0009(7)
O2 0.0504(12) 0.0440(8) 0.0642(11) -0.0019(7) 0.0032(9) -0.0045(8)
O3 0.0581(13) 0.0436(7) 0.0688(12) -0.0043(7) 0.0027(10) 0.0013(7)
N1 0.0539(13) 0.0438(9) 0.0644(14) -0.0035(9) -0.0045(12) -0.0014(9)
C1 0.056(2) 0.0465(10) 0.0658(17) -0.0015(10) -0.0013(14) 0.0012(11)
C2 0.0524(14) 0.0536(12) 0.0624(17) 0.0022(10) -0.0021(14) 0.0010(12)
C3 0.060(2) 0.0490(10) 0.0656(17) -0.0024(10) 0.0024(15) -0.0069(10)
C4 0.0570(15) 0.0517(13) 0.0646(18) 0.0028(12) 0.0012(15) 0.0002(13)
C5 0.053(2) 0.0504(12) 0.082(2) -0.0038(11) -0.0008(15) 0.0045(12)
C6 0.059(2) 0.0709(16) 0.074(2) -0.0045(12) -0.0029(15) 0.0055(13)
C7 0.107(3) 0.102(2) 0.0796(19) 0.0108(16) 0.006(2) 0.034(2)
C8 0.149(5) 0.144(3) 0.073(2) 0.006(2) 0.003(2) 0.040(3)
C9 0.166(5) 0.129(3) 0.068(3) 0.001(2) 0.018(3) 0.027(3)
C10 0.113(4) 0.102(2) 0.082(3) -0.006(2) 0.009(2) 0.015(2)
C11 0.076(3) 0.0737(17) 0.078(2) 0.0004(14) 0.0079(18) 0.0101(14)
O4 0.0545(13) 0.0462(8) 0.0727(12) -0.0100(8) 0.0032(10) -0.0015(8)
O5 0.0524(12) 0.0451(8) 0.0634(11) -0.0024(7) -0.0020(10) -0.0011(8)
O6 0.0495(12) 0.0507(8) 0.0685(11) -0.0087(7) 0.0029(9) -0.0028(7)
N2 0.0504(13) 0.0475(9) 0.0585(13) -0.0013(9) -0.0042(12) -0.0018(10)
C12 0.055(2) 0.0534(14) 0.0639(17) -0.0018(11) 0.0000(14) -0.0049(13)
C13 0.0552(14) 0.0499(12) 0.0671(18) -0.0003(11) -0.0021(15) 0.0032(13)
C14 0.0615(18) 0.0530(11) 0.0661(18) -0.0041(11) -0.0067(15) -0.0028(11)
C15 0.0522(13) 0.0538(13) 0.0596(16) 0.0034(11) -0.0018(14) -0.0010(11)
C16 0.063(2) 0.0534(13) 0.076(2) 0.0030(12) 0.0014(16) 0.0033(13)
C17 0.061(2) 0.0633(15) 0.074(2) -0.0008(13) -0.0020(16) -0.0074(14)
C18 0.071(3) 0.0711(17) 0.084(2) 0.0037(15) 0.0120(18) 0.0097(16)
C19 0.086(3) 0.105(2) 0.087(3) 0.0035(16) 0.018(2) 0.014(2)
C20 0.105(3) 0.119(3) 0.077(2) 0.0030(17) 0.001(2) 0.004(2)
C21 0.120(4) 0.122(3) 0.082(3) 0.013(2) -0.004(2) 0.024(2)
C22 0.087(3) 0.0953(19) 0.070(2) 0.0143(17) -0.0009(19) 0.0249(19)
N3 0.0543(16) 0.0456(10) 0.0567(13) 0.0078(9) 0.0020(11) 0.0044(9)
C23 0.082(2) 0.0722(17) 0.0634(19) 0.0002(13) 0.0032(17) 0.0003(16)
C24 0.084(2) 0.119(2) 0.074(2) 0.0124(19) 0.0005(19) 0.003(2)
C25 0.096(3) 0.139(3) 0.078(3) 0.019(2) -0.003(2) 0.011(3)
C26 0.114(4) 0.100(2) 0.071(2) 0.0088(18) -0.007(2) 0.024(2)
C27 0.108(3) 0.0740(18) 0.070(2) -0.0034(15) 0.001(2) 0.0028(18)
C28 0.091(3) 0.0646(16) 0.071(2) 0.0011(14) -0.0042(18) 0.0014(16)
C29 0.091(3) 0.0675(16) 0.075(2) -0.0031(14) -0.0063(19) -0.0075(16)
N4 0.0542(16) 0.0496(10) 0.0590(12) -0.0070(9) -0.0005(10) 0.0029(9)
C30 0.082(3) 0.118(2) 0.077(2) -0.0045(19) -0.006(2) 0.0188(19)
C31 0.096(3) 0.118(3) 0.092(3) -0.014(2) 0.007(2) 0.032(2)
C32 0.103(3) 0.092(2) 0.078(2) -0.0090(17) 0.006(2) 0.002(2)
C33 0.093(3) 0.083(2) 0.092(3) -0.0140(18) -0.002(2) 0.0027(19)
C34 0.087(3) 0.0783(19) 0.089(2) -0.0113(17) 0.004(2) -0.0031(18)
C35 0.079(2) 0.0687(16) 0.073(2) 0.0036(14) 0.0020(18) 0.0028(15)
C36 0.086(3) 0.0593(15) 0.0740(18) -0.0027(13) 0.0106(16) -0.0140(14)
O1W 0.0770(18) 0.0742(12) 0.1192(19) -0.0238(12) -0.0009(14) -0.0027(11)

loop_
_atom_type_symbol
_atom_type_description
_atom_type_scat_dispersion_real
_atom_type_scat_dispersion_imag
_atom_type_scat_source
C C 0.0033 0.0016 'International Tables Vol C Tables 4.2.6.8 and 6.1.1.4'
H H 0.0000 0.0000 'International Tables Vol C Tables 4.2.6.8 and 6.1.1.4'
N N 0.0061 0.0033 'International Tables Vol C Tables 4.2.6.8 and 6.1.1.4'
O O 0.0106 0.0060 'International Tables Vol C Tables 4.2.6.8 and 6.1.1.4'

loop_
_geom_angle_atom_site_label_1
_geom_angle_atom_site_label_2
_geom_angle_atom_site_label_3
_geom_angle
C4 N1 C5 122.1(2)
C4 N1 H1N 119.0
C5 N1 H1N 119.0
O1 C1 C4 134.3(3)
O1 C1 C2 134.4(2)
C4 C1 C2 91.3(2)
O2 C2 C1 137.9(2)
O2 C2 C3 134.3(2)
C1 C2 C3 87.7(2)
O3 C3 C4 135.8(2)
O3 C3 C2 133.7(3)
C4 C3 C2 90.5(2)
N1 C4 C3 137.2(2)
N1 C4 C1 132.5(2)
C3 C4 C1 90.3(2)
N1 C5 C6 113.5(2)
N1 C5 H5A 108.9
C6 C5 H5A 108.9
N1 C5 H5B 108.9
C6 C5 H5B 108.9
H5A C5 H5B 107.7
C11 C6 C7 117.4(3)
C11 C6 C5 120.9(3)
C7 C6 C5 121.6(3)
C6 C7 C8 117.9(3)
C6 C7 H7 121.0
C8 C7 H7 121.0
C9 C8 C7 120.3(4)
C9 C8 H8 119.8
C7 C8 H8 119.8
C10 C9 C8 120.9(4)
C10 C9 H9 119.6
C8 C9 H9 119.6
C9 C10 C11 120.4(4)
C9 C10 H10 119.8
C11 C10 H10 119.8
C6 C11 C10 122.0(3)
C6 C11 H11 119.0
C10 C11 H11 119.0
C15 N2 C16 121.5(2)
C15 N2 H2N 119.2
C16 N2 H2N 119.2
O4 C12 C15 133.9(3)
O4 C12 C13 133.9(2)
C15 C12 C13 92.1(2)
O5 C13 C12 138.9(2)
O5 C13 C14 133.3(2)
C12 C13 C14 87.8(2)
O6 C14 C15 138.0(3)
O6 C14 C13 133.5(3)
C15 C14 C13 88.4(2)
N2 C15 C12 132.9(2)
N2 C15 C14 135.4(2)
C12 C15 C14 91.6(2)
N2 C16 C17 114.88(19)
N2 C16 H12A 108.5
C17 C16 H12A 108.5
N2 C16 H16B 108.5
C17 C16 H16B 108.5
H12A C16 H16B 107.5
C18 C17 C22 120.0
C18 C17 C16 119.44(16)
C22 C17 C16 120.47(16)
C17 C18 C19 120.0
C17 C18 H18 120.0
C19 C18 H18 120.0
C18 C19 C20 120.0
C18 C19 H19 120.0
C20 C19 H19 120.0
C21 C20 C19 120.0
C21 C20 H20 120.0
C19 C20 H20 120.0
C22 C21 C20 120.0
C22 C21 H21 120.0
C20 C21 H21 120.0
C21 C22 C17 120.0
C21 C22 H22 120.0
C17 C22 H22 120.0
C29 N3 H3N 109.5
C29 N3 H3NA 109.5
H3N N3 H3NA 109.5
C29 N3 H3NC 109.5
H3N N3 H3NC 109.5
H3NA N3 H3NC 109.5
C24 C23 C28 120.0
C24 C23 C29 120.9(2)
C28 C23 C29 119.1(2)
C25 C24 C23 120.0
C25 C24 H24 120.0
C23 C24 H24 120.0
C24 C25 C26 120.0
C24 C25 H25 120.0
C26 C25 H25 120.0
C27 C26 C25 120.0
C27 C26 H26 120.0
C25 C26 H26 120.0
C26 C27 C28 120.0
C26 C27 H27 120.0
C28 C27 H27 120.0
C27 C28 C23 120.0
C27 C28 H28 120.0
C23 C28 H28 120.0
C23 C29 N3 114.5(2)
C23 C29 H29A 108.6
N3 C29 H29A 108.6
C23 C29 H29B 108.6
N3 C29 H29B 108.6
H29A C29 H29B 107.6
C36 N4 H4N 109.5
C36 N4 H4NA 109.5
H4N N4 H4NA 109.5
C36 N4 H4NB 109.5
H4N N4 H4NB 109.5
H4NA N4 H4NB 109.5
C31 C30 C35 120.0
C31 C30 H30 120.0
C35 C30 H30 120.0
C30 C31 C32 120.0
C30 C31 H31 120.0
C32 C31 H31 120.0
C31 C32 C33 120.0
C31 C32 H32 120.0
C33 C32 H32 120.0
C34 C33 C32 120.0
C34 C33 H33 120.0
C32 C33 H33 120.0
C35 C34 C33 120.0
C35 C34 H34 120.0
C33 C34 H34 120.0
C34 C35 C30 120.0
C34 C35 C36 122.0(2)
C30 C35 C36 117.9(2)
N4 C36 C35 113.59(19)
N4 C36 H36 108.8
C35 C36 H36 108.8
N4 C36 H36A 108.8
C35 C36 H36A 108.8
H36 C36 H36A 107.7
H1WA O1W H1WB 108.2(13)

loop_
_geom_bond_atom_site_label_1
_geom_bond_atom_site_label_2
_geom_bond_distance
O1 C1 1.270(3)
O2 C2 1.258(3)
O3 C3 1.258(3)
N1 C4 1.301(3)
N1 C5 1.471(3)
N1 H1N 0.8600
C1 C4 1.456(3)
C1 C2 1.462(4)
C2 C3 1.498(4)
C3 C4 1.438(4)
C5 C6 1.498(4)
C5 H5A 0.9700
C5 H5B 0.9700
C6 C11 1.363(4)
C6 C7 1.398(4)
C7 C8 1.406(5)
C7 H7 0.9300
C8 C9 1.350(5)
C8 H8 0.9300
C9 C10 1.289(4)
C9 H9 0.9300
C10 C11 1.368(4)
C10 H10 0.9300
C11 H11 0.9300
O4 C12 1.279(3)
O5 C13 1.242(3)
O6 C14 1.232(3)
N2 C15 1.317(3)
N2 C16 1.444(3)
N2 H2N 0.8600
C12 C15 1.445(4)
C12 C13 1.456(4)
C13 C14 1.539(4)
C14 C15 1.454(4)
C16 C17 1.528(3)
C16 H12A 0.9700
C16 H16B 0.9700
C17 C18 1.3900
C17 C22 1.3900
C18 C19 1.3900
C18 H18 0.9300
C19 C20 1.3900
C19 H19 0.9300
C20 C21 1.3900
C20 H20 0.9300
C21 C22 1.3900
C21 H21 0.9300
C22 H22 0.9300
N3 C29 1.483(3)
N3 H3N 0.8900
N3 H3NA 0.8900
N3 H3NC 0.8900
C23 C24 1.3900
C23 C28 1.3900
C23 C29 1.479(3)
C24 C25 1.3900
C24 H24 0.9300
C25 C26 1.3900
C25 H25 0.9300
C26 C27 1.3900
C26 H26 0.9300
C27 C28 1.3900
C27 H27 0.9300
C28 H28 0.9300
C29 H29A 0.9700
C29 H29B 0.9700
N4 C36 1.476(3)
N4 H4N 0.8900
N4 H4NA 0.8900
N4 H4NB 0.8900
C30 C31 1.3900
C30 C35 1.3900
C30 H30 0.9300
C31 C32 1.3900
C31 H31 0.9300
C32 C33 1.3900
C32 H32 0.9300
C33 C34 1.3900
C33 H33 0.9300
C34 C35 1.3900
C34 H34 0.9300
C35 C36 1.509(3)
C36 H36 0.9700
C36 H36A 0.9700
O1W H1WA 0.916(7)
O1W H1WB 0.926(8)
